data_7040781
loop_
_publ_author_name
'Ohmagari, Hitomi'
'Ohtani, Ryo'
'Nakaya, Manabu'
'Ohba, Masaaki'
'Nakamura, Masaaki'
'Lindoy, Leonard F.'
'Sato, Osamu'
'Hayami, Shinya'

_publ_section_title
;
 Water-dependent charge-transfer-induced spin transition of Prussian blue
 analogues.
;
_journal_issue 42
_journal_name_full 'Dalton transactions (Cambridge, England : 2003)'
_journal_page_first 16784
_journal_page_last 16788
_journal_paper_doi 10.1039/c6dt03474h
_journal_volume 45
_journal_year 2016
_chemical_formula_moiety 'C4.69 Co Fe0.78 N4.69 Na0.46 O1.31'
_chemical_formula_sum 'C4.69 Co Fe0.78 N4.69 Na0.46 O1.31'
_chemical_formula_weight 256.05
_space_group_crystal_system cubic
_space_group_IT_number 225
_space_group_name_Hall '-F 4 2 3'
_space_group_name_H-M_alt 'F m -3 m'
_symmetry_space_group_name_Hall '-F 4 2 3'
_symmetry_space_group_name_H-M 'F m -3 m'
_atom_sites_solution_primary direct
_atom_sites_solution_secondary difmap
_audit_creation_date 2016-03-03
_audit_creation_method 'by CrystalStructure 4.1'
_audit_update_record
;
2016-05-12 deposited with the CCDC.
2016-09-29 downloaded from the CCDC.
;
_cell_angle_alpha 90.0000
_cell_angle_beta 90.0000
_cell_angle_gamma 90.0000
_cell_formula_units_Z 4
_cell_length_a 10.3323
_cell_length_b 10.3323
_cell_length_c 10.3323
_cell_measurement_reflns_used 25
_cell_measurement_temperature 298
_cell_measurement_theta_max 26.82
_cell_measurement_theta_min 25.08
_cell_volume 1103.039
_computing_cell_refinement 'MSC/AFC Diffractometer Control'
_computing_data_collection 'MSC/AFC Diffractometer Control (Rigaku, 1998)'
_computing_data_reduction 'MSC/AFC Diffractometer Control'
_computing_molecular_graphics 'CrystalStructure 4.1'
_computing_publication_material 'CrystalStructure 4.1 (Rigaku, 2014)'
_computing_structure_refinement 'SHELXL2013 (Sheldrick, 2008)'
_computing_structure_solution 'Superflip (Palatinus, et al., 2007)'
_diffrn_ambient_temperature 298
_diffrn_measured_fraction_theta_full 1.000
_diffrn_measured_fraction_theta_max 1.000
_diffrn_measurement_device_type 'Rigaku AFC7R'
_diffrn_measurement_method \w-2\q
_diffrn_radiation_type 'Mo K\a'
_diffrn_radiation_wavelength 0.71069
_diffrn_reflns_av_R_equivalents 0.0244
_diffrn_reflns_Laue_measured_fraction_full 1.000
_diffrn_reflns_Laue_measured_fraction_max 1.000
_diffrn_reflns_limit_h_max 18
_diffrn_reflns_limit_h_min 0
_diffrn_reflns_limit_k_max 18
_diffrn_reflns_limit_k_min -18
_diffrn_reflns_limit_l_max 18
_diffrn_reflns_limit_l_min 0
_diffrn_reflns_number 1856
_diffrn_reflns_point_group_measured_fraction_full 1.000
_diffrn_reflns_point_group_measured_fraction_max 1.000
_diffrn_reflns_theta_full 25.240
_diffrn_reflns_theta_max 39.840
_diffrn_reflns_theta_min 3.415
_diffrn_standards_decay_% -0.574
_diffrn_standards_interval_count 150
_diffrn_standards_number 3
_exptl_absorpt_coefficient_mu 2.529
_exptl_absorpt_correction_type none
_exptl_crystal_colour black
_exptl_crystal_density_diffrn 1.542
_exptl_crystal_density_method 'not measured'
_exptl_crystal_description block
_exptl_crystal_F_000 495.16
_exptl_crystal_size_max 0.150
_exptl_crystal_size_mid 0.100
_exptl_crystal_size_min 0.100
_refine_diff_density_max 1.25
_refine_diff_density_min -0.50
_refine_ls_extinction_method none
_refine_ls_goodness_of_fit_ref 1.324
_refine_ls_number_parameters 13
_refine_ls_number_reflns 217
_refine_ls_number_restraints 0
_refine_ls_R_factor_all 0.0529
_refine_ls_R_factor_gt 0.0402
_refine_ls_shift/su_max 0.000
_refine_ls_structure_factor_coef Fsqd
_refine_ls_weighting_details 'w = 1/[\s^2^(Fo^2^)+(0.0655P)^2^+4.2823P] where P=(Fo^2^+2Fc^2^)/3'
_refine_ls_weighting_scheme calc
_refine_ls_wR_factor_gt 0.1333
_refine_ls_wR_factor_ref 0.1473
_reflns_number_gt 153
_reflns_number_total 217
_reflns_threshold_expression F^2^>2.0\s(F^2^)
_cod_data_source_file c6dt03474h1.cif
_cod_data_source_block global
_cod_depositor_comments 'Adding full bibliography for 7040781.cif.'
_cod_original_cell_volume 1103.0394
_cod_database_code 7040781
_shelxl_res_file
;

    shelxl.res created by SHELXL-2014/7

TITL ACADEMY No. 1 RT AFC
CELL  0.71069 10.33230 10.33230 10.33230 90.00000 90.00000 90.00000
ZERR  4 0.00000 0.00000 0.00000 0.00000 0.00000 0.00000
LATT 4
SYMM    +Y,    +Z,    +X
SYMM    +Z,    +X,    +Y
SYMM    +X,    +Y,    -Z
SYMM    +Y,    +Z,    -X
SYMM    +Z,    +X,    -Y
SYMM    +Y,    -Z,    -X
SYMM    +Z,    -X,    -Y
SYMM    -Z,    +X,    -Y
SYMM    -X,    +Y,    -Z
SYMM    -Y,    +Z,    -X
SYMM    +X,    -Y,    -Z
SYMM    +Y,    +X,    +Z
SYMM    +Z,    +Y,    +X
SYMM    +X,    +Z,    +Y
SYMM    +Y,    +X,    -Z
SYMM    +Z,    +Y,    -X
SYMM    +X,    +Z,    -Y
SYMM    -Z,    +Y,    -X
SYMM    -X,    +Z,    -Y
SYMM    +X,    -Z,    -Y
SYMM    +Y,    -X,    -Z
SYMM    +Z,    -Y,    -X
SYMM    -Y,    +X,    -Z
SFAC C N CO FE NA O
UNIT 18.760000 18.760000 4 3.120000 1.840000 5.240000
L.S. 20
FMAP 2
PLAN -10
WPDB -2
HTAB
BOND $H
CONF
LIST 4
TEMP 25.0
ACTA
SIZE 0.150 0.100 0.100
WGHT    0.065500    4.282300
FVAR       0.62838
CO1   3    0.500000    1.000000    0.500000    10.02083    0.01861    0.01861 =
         0.01861    0.00000    0.00000    0.00000
FE1   4    0.500000    0.500000    0.500000    10.01627    0.01523    0.01523 =
         0.01523    0.00000    0.00000    0.00000
NA1   5    0.750000    0.750000    0.750000    10.00960    0.08446    0.08446 =
         0.08446    0.00000    0.00000    0.00000
O2    6    0.500000    1.000000    0.724665    10.02737    0.07269    0.07269 =
         0.04184    0.00000    0.00000    0.00000
N1    2    0.500000    0.799092    0.500000    10.09763    0.04840    0.01347 =
         0.04840    0.00000    0.00000    0.00000
C1    1    0.500000    0.687161    0.500000    10.09763    0.02568    0.01975 =
         0.02568    0.00000    0.00000    0.00000
HKLF 4
 
REM  ACADEMY No. 1 RT AFC
REM R1 =  0.0402 for     153 Fo > 4sig(Fo)  and  0.0529 for all     217 data
REM     13 parameters refined using      0 restraints
 
END  
     
WGHT      0.0655      4.2823 

REM No hydrogen bonds found for HTAB generation

REM Highest difference peak  1.252,  deepest hole -0.500,  1-sigma level  0.213
Q1    1   0.7891  0.7109  0.7891  10.16667  0.05    1.25
Q2    1   0.5000  0.7500  0.7500  10.12500  0.05    1.00
Q3    1   0.5000  1.0000  0.6684  10.12500  0.05    0.30
Q4    1   0.5000  0.5000  0.6579  10.12500  0.05    0.14
Q5    1   0.5000  0.9323  0.7035  10.50000  0.05    0.11
Q6    1   0.5944  0.5944  0.7534  10.50000  0.05    0.11
Q7    1   0.5448  0.6406  0.7474  11.00000  0.05    0.10
Q8    1   0.6453  0.6453  0.8547  10.16667  0.05    0.07
Q9    1   0.9369  0.8109  0.8109  10.50000  0.05    0.06
Q10   1   0.5000  0.8489  0.7200  10.50000  0.05    0.06
;

loop_
_symmetry_equiv_pos_site_id
_space_group_symop_operation_xyz
1 +X,+Y,+Z
2 +Y,+Z,+X
3 +Z,+X,+Y
4 +X,+Y,-Z
5 +Y,+Z,-X
6 +Z,+X,-Y
7 +Y,-Z,-X
8 +Z,-X,-Y
9 -Z,+X,-Y
10 -X,+Y,-Z
11 -Y,+Z,-X
12 +X,-Y,-Z
13 +Y,+X,+Z
14 +Z,+Y,+X
15 +X,+Z,+Y
16 +Y,+X,-Z
17 +Z,+Y,-X
18 +X,+Z,-Y
19 -Z,+Y,-X
20 -X,+Z,-Y
21 +X,-Z,-Y
22 +Y,-X,-Z
23 +Z,-Y,-X
24 -Y,+X,-Z
25 -X,-Y,-Z
26 -Y,-Z,-X
27 -Z,-X,-Y
28 -X,-Y,+Z
29 -Y,-Z,+X
30 -Z,-X,+Y
31 -Y,+Z,+X
32 -Z,+X,+Y
33 +Z,-X,+Y
34 +X,-Y,+Z
35 +Y,-Z,+X
36 -X,+Y,+Z
37 -Y,-X,-Z
38 -Z,-Y,-X
39 -X,-Z,-Y
40 -Y,-X,+Z
41 -Z,-Y,+X
42 -X,-Z,+Y
43 +Z,-Y,+X
44 +X,-Z,+Y
45 -X,+Z,+Y
46 -Y,+X,+Z
47 -Z,+Y,+X
48 +Y,-X,+Z
49 +X,1/2+Y,1/2+Z
50 +Y,1/2+Z,1/2+X
51 +Z,1/2+X,1/2+Y
52 +X,1/2+Y,1/2-Z
53 +Y,1/2+Z,1/2-X
54 +Z,1/2+X,1/2-Y
55 +Y,1/2-Z,1/2-X
56 +Z,1/2-X,1/2-Y
57 -Z,1/2+X,1/2-Y
58 -X,1/2+Y,1/2-Z
59 -Y,1/2+Z,1/2-X
60 +X,1/2-Y,1/2-Z
61 +Y,1/2+X,1/2+Z
62 +Z,1/2+Y,1/2+X
63 +X,1/2+Z,1/2+Y
64 +Y,1/2+X,1/2-Z
65 +Z,1/2+Y,1/2-X
66 +X,1/2+Z,1/2-Y
67 -Z,1/2+Y,1/2-X
68 -X,1/2+Z,1/2-Y
69 +X,1/2-Z,1/2-Y
70 +Y,1/2-X,1/2-Z
71 +Z,1/2-Y,1/2-X
72 -Y,1/2+X,1/2-Z
73 -X,1/2-Y,1/2-Z
74 -Y,1/2-Z,1/2-X
75 -Z,1/2-X,1/2-Y
76 -X,1/2-Y,1/2+Z
77 -Y,1/2-Z,1/2+X
78 -Z,1/2-X,1/2+Y
79 -Y,1/2+Z,1/2+X
80 -Z,1/2+X,1/2+Y
81 +Z,1/2-X,1/2+Y
82 +X,1/2-Y,1/2+Z
83 +Y,1/2-Z,1/2+X
84 -X,1/2+Y,1/2+Z
85 -Y,1/2-X,1/2-Z
86 -Z,1/2-Y,1/2-X
87 -X,1/2-Z,1/2-Y
88 -Y,1/2-X,1/2+Z
89 -Z,1/2-Y,1/2+X
90 -X,1/2-Z,1/2+Y
91 +Z,1/2-Y,1/2+X
92 +X,1/2-Z,1/2+Y
93 -X,1/2+Z,1/2+Y
94 -Y,1/2+X,1/2+Z
95 -Z,1/2+Y,1/2+X
96 +Y,1/2-X,1/2+Z
97 1/2+X,+Y,1/2+Z
98 1/2+Y,+Z,1/2+X
99 1/2+Z,+X,1/2+Y
100 1/2+X,+Y,1/2-Z
101 1/2+Y,+Z,1/2-X
102 1/2+Z,+X,1/2-Y
103 1/2+Y,-Z,1/2-X
104 1/2+Z,-X,1/2-Y
105 1/2-Z,+X,1/2-Y
106 1/2-X,+Y,1/2-Z
107 1/2-Y,+Z,1/2-X
108 1/2+X,-Y,1/2-Z
109 1/2+Y,+X,1/2+Z
110 1/2+Z,+Y,1/2+X
111 1/2+X,+Z,1/2+Y
112 1/2+Y,+X,1/2-Z
113 1/2+Z,+Y,1/2-X
114 1/2+X,+Z,1/2-Y
115 1/2-Z,+Y,1/2-X
116 1/2-X,+Z,1/2-Y
117 1/2+X,-Z,1/2-Y
118 1/2+Y,-X,1/2-Z
119 1/2+Z,-Y,1/2-X
120 1/2-Y,+X,1/2-Z
121 1/2-X,-Y,1/2-Z
122 1/2-Y,-Z,1/2-X
123 1/2-Z,-X,1/2-Y
124 1/2-X,-Y,1/2+Z
125 1/2-Y,-Z,1/2+X
126 1/2-Z,-X,1/2+Y
127 1/2-Y,+Z,1/2+X
128 1/2-Z,+X,1/2+Y
129 1/2+Z,-X,1/2+Y
130 1/2+X,-Y,1/2+Z
131 1/2+Y,-Z,1/2+X
132 1/2-X,+Y,1/2+Z
133 1/2-Y,-X,1/2-Z
134 1/2-Z,-Y,1/2-X
135 1/2-X,-Z,1/2-Y
136 1/2-Y,-X,1/2+Z
137 1/2-Z,-Y,1/2+X
138 1/2-X,-Z,1/2+Y
139 1/2+Z,-Y,1/2+X
140 1/2+X,-Z,1/2+Y
141 1/2-X,+Z,1/2+Y
142 1/2-Y,+X,1/2+Z
143 1/2-Z,+Y,1/2+X
144 1/2+Y,-X,1/2+Z
145 1/2+X,1/2+Y,+Z
146 1/2+Y,1/2+Z,+X
147 1/2+Z,1/2+X,+Y
148 1/2+X,1/2+Y,-Z
149 1/2+Y,1/2+Z,-X
150 1/2+Z,1/2+X,-Y
151 1/2+Y,1/2-Z,-X
152 1/2+Z,1/2-X,-Y
153 1/2-Z,1/2+X,-Y
154 1/2-X,1/2+Y,-Z
155 1/2-Y,1/2+Z,-X
156 1/2+X,1/2-Y,-Z
157 1/2+Y,1/2+X,+Z
158 1/2+Z,1/2+Y,+X
159 1/2+X,1/2+Z,+Y
160 1/2+Y,1/2+X,-Z
161 1/2+Z,1/2+Y,-X
162 1/2+X,1/2+Z,-Y
163 1/2-Z,1/2+Y,-X
164 1/2-X,1/2+Z,-Y
165 1/2+X,1/2-Z,-Y
166 1/2+Y,1/2-X,-Z
167 1/2+Z,1/2-Y,-X
168 1/2-Y,1/2+X,-Z
169 1/2-X,1/2-Y,-Z
170 1/2-Y,1/2-Z,-X
171 1/2-Z,1/2-X,-Y
172 1/2-X,1/2-Y,+Z
173 1/2-Y,1/2-Z,+X
174 1/2-Z,1/2-X,+Y
175 1/2-Y,1/2+Z,+X
176 1/2-Z,1/2+X,+Y
177 1/2+Z,1/2-X,+Y
178 1/2+X,1/2-Y,+Z
179 1/2+Y,1/2-Z,+X
180 1/2-X,1/2+Y,+Z
181 1/2-Y,1/2-X,-Z
182 1/2-Z,1/2-Y,-X
183 1/2-X,1/2-Z,-Y
184 1/2-Y,1/2-X,+Z
185 1/2-Z,1/2-Y,+X
186 1/2-X,1/2-Z,+Y
187 1/2+Z,1/2-Y,+X
188 1/2+X,1/2-Z,+Y
189 1/2-X,1/2+Z,+Y
190 1/2-Y,1/2+X,+Z
191 1/2-Z,1/2+Y,+X
192 1/2+Y,1/2-X,+Z

loop_
_atom_site_label
_atom_site_type_symbol
_atom_site_fract_x
_atom_site_fract_y
_atom_site_fract_z
_atom_site_U_iso_or_equiv
_atom_site_adp_type
_atom_site_occupancy
_atom_site_site_symmetry_multiplicity
_atom_site_calc_flag
Co1 Co 0.5 1.0 0.5 0.0186(4) Uani 0.9998 4 d
Fe1 Fe 0.5 0.5 0.5 0.0152(4) Uani 0.781 4 d
Na1 Na 0.75 0.75 0.75 0.084(15) Uani 0.2304 8 d
O2 O 0.5 1.0 0.725(6) 0.062(17) Uani 0.219 24 d
N1 N 0.5 0.7991(15) 0.5 0.037(2) Uani 0.781 24 d
C1 C 0.5 0.6872(6) 0.5 0.0237(10) Uani 0.781 24 d

loop_
_atom_site_aniso_label
_atom_site_aniso_U_11
_atom_site_aniso_U_22
_atom_site_aniso_U_33
_atom_site_aniso_U_12
_atom_site_aniso_U_13
_atom_site_aniso_U_23
Co1 0.0186(4) 0.0186(4) 0.0186(4) 0.0000 0.0000 0.0000
Fe1 0.0152(4) 0.0152(4) 0.0152(4) 0.0000 0.0000 0.0000
Na1 0.084(15) 0.084(15) 0.084(15) 0.0000 0.0000 0.0000
O2 0.07(2) 0.07(2) 0.04(4) 0.0000 0.0000 0.0000
N1 0.048(4) 0.013(3) 0.048(4) 0.0000 0.0000 0.0000
C1 0.0257(16) 0.020(3) 0.0257(16) 0.0000 0.0000 0.0000

loop_
_atom_type_symbol
_atom_type_description
_atom_type_scat_dispersion_real
_atom_type_scat_dispersion_imag
_atom_type_scat_source
C C 0.0033 0.0016
;
International Tables for Crystallography
(Vol. C, Tables 4.2.6.8 and 6.1.1.4)
;
N N 0.0061 0.0033
;
International Tables for Crystallography
(Vol. C, Tables 4.2.6.8 and 6.1.1.4)
;
Co Co 0.3494 0.9721
;
International Tables for Crystallography
(Vol. C, Tables 4.2.6.8 and 6.1.1.4)
;
Fe Fe 0.3463 0.8444
;
International Tables for Crystallography
(Vol. C, Tables 4.2.6.8 and 6.1.1.4)
;
Na Na 0.0362 0.0249
;
International Tables for Crystallography
(Vol. C, Tables 4.2.6.8 and 6.1.1.4)
;
O O 0.0106 0.0060
;
International Tables for Crystallography
(Vol. C, Tables 4.2.6.8 and 6.1.1.4)
;

loop_
_geom_angle_atom_site_label_1
_geom_angle_atom_site_label_2
_geom_angle_atom_site_label_3
_geom_angle
_geom_angle_publ_flag
_geom_angle_site_symmetry_1
_geom_angle_site_symmetry_3
N1 Co1 N1 180.000 yes . 12_576
N1 Co1 N1 90.000 yes . 51_554
N1 Co1 N1 90.000 yes . 54_556
N1 Co1 N1 90.000 yes . 146_455
N1 Co1 N1 90.000 yes . 155_656
N1 Co1 N1 90.000 yes 12_576 51_554
N1 Co1 N1 90.000 yes 12_576 54_556
N1 Co1 N1 90.000 yes 12_576 146_455
N1 Co1 N1 90.000 yes 12_576 155_656
N1 Co1 N1 180.000 yes 51_554 54_556
N1 Co1 N1 90.000 yes 51_554 146_455
N1 Co1 N1 90.000 yes 51_554 155_656
N1 Co1 N1 90.000 yes 54_556 146_455
N1 Co1 N1 90.000 yes 54_556 155_656
N1 Co1 N1 180.000 yes 146_455 155_656
C1 Fe1 C1 90.000 yes . 2_555
C1 Fe1 C1 90.000 yes . 3_555
C1 Fe1 C1 90.000 yes . 6_556
C1 Fe1 C1 90.000 yes . 11_656
C1 Fe1 C1 180.000 yes . 12_566
C1 Fe1 C1 90.000 yes 2_555 3_555
C1 Fe1 C1 90.000 yes 2_555 6_556
C1 Fe1 C1 180.000 yes 2_555 11_656
C1 Fe1 C1 90.000 yes 2_555 12_566
C1 Fe1 C1 180.000 yes 3_555 6_556
C1 Fe1 C1 90.000 yes 3_555 11_656
C1 Fe1 C1 90.000 yes 3_555 12_566
C1 Fe1 C1 90.000 yes 6_556 11_656
C1 Fe1 C1 90.000 yes 6_556 12_566
C1 Fe1 C1 90.000 yes 11_656 12_566
Co1 N1 C1 180.000 yes . .
Fe1 C1 O2 180.000 yes . 69_566
Fe1 C1 N1 180.000 yes . .
O2 C1 N1 0.000 yes 69_566 .

loop_
_geom_bond_atom_site_label_1
_geom_bond_atom_site_label_2
_geom_bond_distance
_geom_bond_publ_flag
_geom_bond_site_symmetry_2
Co1 N1 2.076(15) yes .
Co1 N1 2.076(15) yes 12_576
Co1 N1 2.076(15) yes 51_554
Co1 N1 2.076(15) yes 54_556
Co1 N1 2.076(15) yes 146_455
Co1 N1 2.076(15) yes 155_656
Fe1 C1 1.934(6) yes .
Fe1 C1 1.934(6) yes 2_555
Fe1 C1 1.934(6) yes 3_555
Fe1 C1 1.934(6) yes 6_556
Fe1 C1 1.934(6) yes 11_656
Fe1 C1 1.934(6) yes 12_566
O2 C1 0.91(6) yes 54_556
N1 C1 1.156(17) yes .
